data_7114995
loop_
_publ_author_name
'Son, Seung Uk'
'Park, Kang Hyun'
'Lee, Seung Jung'
'Chung, Young Keun'
'Sweigart, Dwight A.'

_publ_section_title
;
 Synthesis of planar chiral tricarbonylcyclopentadienylmanganese complexes
 using a Mn(CO)3+ transfer reaction
;
_journal_issue 14
_journal_name_full 'Chemical Communications'
_journal_page_first 1290
_journal_paper_doi 10.1039/b102693n
_journal_year 2001
_chemical_formula_sum 'C27 H26 Mn O6 P'
_chemical_formula_weight 532.39
_chemical_name_systematic
; 
? 
;
_space_group_IT_number 4
_symmetry_space_group_name_Hall 'P 2yb'
_symmetry_space_group_name_H-M 'P 1 21 1'
_atom_sites_solution_hydrogens geom
_atom_sites_solution_primary direct
_atom_sites_solution_secondary difmap
_audit_creation_method SHELXL-97
_cell_angle_alpha 90.00
_cell_angle_beta 90.422(3)
_cell_angle_gamma 90.00
_cell_formula_units_Z 2
_cell_length_a 8.0816(7)
_cell_length_b 15.0390(4)
_cell_length_c 10.9049(9)
_cell_measurement_temperature 293(2)
_cell_volume 1325.34(16)
_computing_structure_refinement 'SHELXL-97 (Sheldrick, 1997)'
_computing_structure_solution 'SHELXS-97 (Sheldrick, 1990)'
_diffrn_ambient_temperature 293(2)
_diffrn_measured_fraction_theta_full 0.664
_diffrn_measured_fraction_theta_max 0.664
_diffrn_radiation_monochromator graphite
_diffrn_radiation_source 'fine-focus sealed tube'
_diffrn_radiation_type MoK\a
_diffrn_radiation_wavelength 0.71073
_diffrn_reflns_av_R_equivalents 0.0000
_diffrn_reflns_av_sigmaI/netI 0.0346
_diffrn_reflns_limit_h_max 10
_diffrn_reflns_limit_h_min -10
_diffrn_reflns_limit_k_max 17
_diffrn_reflns_limit_k_min -17
_diffrn_reflns_limit_l_max 13
_diffrn_reflns_limit_l_min -14
_diffrn_reflns_number 3105
_diffrn_reflns_theta_full 27.49
_diffrn_reflns_theta_max 27.49
_diffrn_reflns_theta_min 2.31
_exptl_absorpt_coefficient_mu 0.596
_exptl_crystal_density_diffrn 1.334
_exptl_crystal_density_method 'not measured'
_exptl_crystal_F_000 552
_refine_diff_density_max 0.181
_refine_diff_density_min -0.200
_refine_diff_density_rms 0.049
_refine_ls_abs_structure_details 'Flack H D (1983), Acta Cryst. A39, 876-881'
_refine_ls_abs_structure_Flack 0.01(2)
_refine_ls_extinction_method none
_refine_ls_goodness_of_fit_ref 0.486
_refine_ls_hydrogen_treatment mixed
_refine_ls_matrix_type full
_refine_ls_number_parameters 318
_refine_ls_number_reflns 3105
_refine_ls_number_restraints 1
_refine_ls_restrained_S_all 0.486
_refine_ls_R_factor_all 0.0412
_refine_ls_R_factor_gt 0.0379
_refine_ls_shift/su_max 0.000
_refine_ls_shift/su_mean 0.000
_refine_ls_structure_factor_coef Fsqd
_refine_ls_weighting_details 'calc w=1/[\s^2^(Fo^2^)+(0.1265P)^2^+3.7783P] where P=(Fo^2^+2Fc^2^)/3'
_refine_ls_weighting_scheme calc
_refine_ls_wR_factor_gt 0.1079
_refine_ls_wR_factor_ref 0.1159
_reflns_number_gt 2973
_reflns_number_total 3105
_reflns_threshold_expression >2sigma(I)
_cod_data_source_file b102693n.txt
_cod_data_source_block ct
_cod_database_code 7114995

loop_
_symmetry_equiv_pos_as_xyz
'x, y, z'
'-x, y+1/2, -z'

loop_
_atom_site_label
_atom_site_type_symbol
_atom_site_fract_x
_atom_site_fract_y
_atom_site_fract_z
_atom_site_U_iso_or_equiv
_atom_site_adp_type
_atom_site_occupancy
_atom_site_symmetry_multiplicity
_atom_site_calc_flag
_atom_site_refinement_flags
Mn Mn 0.20201(8) 0.63076(3) 0.65854(6) 0.04320(18) Uani 1 1 d .
P P 0.36116(14) 0.69122(6) 0.94686(10) 0.0394(2) Uani 1 1 d .
C1 C 0.1862(6) 0.7615(3) 0.7327(4) 0.0413(9) Uani 1 1 d .
C2 C 0.1965(5) 0.6977(2) 0.8323(4) 0.0395(8) Uani 1 1 d .
C3 C 0.0542(6) 0.6422(3) 0.8204(4) 0.0464(9) Uani 1 1 d .
H3 H 0.0277 0.5948 0.8712 0.056 Uiso 1 1 calc R
C4 C -0.0397(8) 0.6714(3) 0.7186(6) 0.0541(12) Uani 1 1 d .
H4 H -0.1382 0.6460 0.6911 0.065 Uiso 1 1 calc R
C5 C 0.0406(7) 0.7459(3) 0.6647(5) 0.0517(11) Uani 1 1 d .
C6 C -0.0299(11) 0.8015(4) 0.5607(7) 0.0757(18) Uani 1 1 d .
H6A H 0.0460 0.8485 0.5414 0.091 Uiso 1 1 calc R
H6B H -0.1338 0.8266 0.5852 0.091 Uiso 1 1 calc R
H6C H -0.0465 0.7647 0.4898 0.091 Uiso 1 1 calc R
C7 C 0.3074(6) 0.8374(2) 0.7150(4) 0.0419(9) Uani 1 1 d .
H7 H 0.4068 0.8276 0.7652 0.050 Uiso 1 1 calc R
C8 C 0.4636(11) 0.9184(5) 0.5766(7) 0.082(2) Uani 1 1 d .
H8A H 0.4943 0.9236 0.4911 0.098 Uiso 1 1 calc R
H8B H 0.5634 0.9079 0.6244 0.098 Uiso 1 1 calc R
C9 C 0.3823(10) 1.0040(4) 0.6185(6) 0.0717(18) Uani 1 1 d .
H9A H 0.4603 1.0529 0.6134 0.086 Uiso 1 1 calc R
H9B H 0.2879 1.0176 0.5665 0.086 Uiso 1 1 calc R
C10 C 0.3274(7) 0.9920(3) 0.7490(5) 0.0503(11) Uani 1 1 d .
H10 H 0.4239 0.9848 0.8030 0.060 Uiso 1 1 calc R
C11 C 0.2163(9) 1.0665(3) 0.7966(7) 0.0702(17) Uani 1 1 d .
H11A H 0.1146 1.0690 0.7490 0.084 Uiso 1 1 calc R
H11B H 0.1884 1.0558 0.8817 0.084 Uiso 1 1 calc R
C12 C 0.2037(13) 1.2192(5) 0.8221(13) 0.126(5) Uani 1 1 d .
H12A H 0.2639 1.2736 0.8108 0.152 Uiso 1 1 calc R
H12B H 0.1754 1.2129 0.9070 0.152 Uiso 1 1 calc R
H12C H 0.1044 1.2206 0.7732 0.152 Uiso 1 1 calc R
C13 C 0.2756(6) 0.7606(2) 1.0691(4) 0.0396(8) Uani 1 1 d .
C14 C 0.3401(7) 0.7525(3) 1.1858(5) 0.0510(11) Uani 1 1 d .
H14 H 0.4153 0.7073 1.2029 0.061 Uiso 1 1 calc R
C15 C 0.2939(10) 0.8112(4) 1.2789(6) 0.0700(18) Uani 1 1 d .
H15 H 0.3379 0.8050 1.3574 0.084 Uiso 1 1 calc R
C16 C 0.1819(10) 0.8787(3) 1.2532(6) 0.0727(19) Uani 1 1 d .
H16 H 0.1519 0.9186 1.3143 0.087 Uiso 1 1 calc R
C17 C 0.1155(10) 0.8863(3) 1.1375(6) 0.0707(18) Uani 1 1 d .
H17 H 0.0393 0.9312 1.1210 0.085 Uiso 1 1 calc R
C18 C 0.1602(7) 0.8280(3) 1.0446(5) 0.0520(12) Uani 1 1 d .
H18 H 0.1139 0.8336 0.9667 0.062 Uiso 1 1 calc R
C19 C 0.3269(6) 0.5771(3) 1.0033(5) 0.0437(9) Uani 1 1 d .
C20 C 0.2125(7) 0.5545(2) 1.0902(5) 0.0504(11) Uani 1 1 d .
H20 H 0.1490 0.5986 1.1268 0.061 Uiso 1 1 calc R
C21 C 0.1907(8) 0.4656(3) 1.1242(6) 0.0635(15) Uani 1 1 d .
H21 H 0.1131 0.4509 1.1834 0.076 Uiso 1 1 calc R
C22 C 0.2823(10) 0.4004(3) 1.0711(7) 0.0688(18) Uani 1 1 d .
H22 H 0.2660 0.3412 1.0927 0.083 Uiso 1 1 calc R
C23 C 0.3971(9) 0.4220(3) 0.9868(7) 0.074(2) Uani 1 1 d .
H23 H 0.4596 0.3770 0.9514 0.089 Uiso 1 1 calc R
C24 C 0.4247(8) 0.5097(3) 0.9514(6) 0.0580(13) Uani 1 1 d .
H24 H 0.5061 0.5233 0.8946 0.070 Uiso 1 1 calc R
C25 C 0.1647(9) 0.6176(4) 0.4968(6) 0.0687(15) Uani 1 1 d .
C26 C 0.4194(8) 0.6391(5) 0.6358(6) 0.0679(16) Uani 1 1 d .
C27 C 0.2182(8) 0.5124(3) 0.6736(6) 0.0601(14) Uani 1 1 d .
O1 O 0.2227(4) 0.91426(17) 0.7560(3) 0.0474(7) Uani 1 1 d .
O2 O 0.3501(6) 0.8444(2) 0.5918(4) 0.0665(12) Uani 1 1 d .
O3 O 0.3028(7) 1.1466(2) 0.7857(7) 0.0946(19) Uani 1 1 d .
O4 O 0.1403(11) 0.6088(4) 0.3958(5) 0.110(2) Uani 1 1 d .
O5 O 0.5570(8) 0.6459(5) 0.6208(7) 0.118(3) Uani 1 1 d .
O6 O 0.2311(9) 0.4369(3) 0.6815(6) 0.100(2) Uani 1 1 d .

loop_
_atom_site_aniso_label
_atom_site_aniso_U_11
_atom_site_aniso_U_22
_atom_site_aniso_U_33
_atom_site_aniso_U_23
_atom_site_aniso_U_13
_atom_site_aniso_U_12
Mn 0.0407(4) 0.0508(3) 0.0381(4) -0.0094(2) -0.0023(3) -0.0069(2)
P 0.0389(6) 0.0441(5) 0.0353(6) -0.0045(3) 0.0028(4) -0.0003(3)
C1 0.044(3) 0.047(2) 0.033(2) -0.0041(13) 0.0028(18) 0.0012(14)
C2 0.039(2) 0.0430(19) 0.037(2) -0.0041(13) 0.0017(16) -0.0007(13)
C3 0.037(3) 0.052(2) 0.049(3) -0.0023(15) 0.0029(19) -0.0068(15)
C4 0.041(3) 0.069(3) 0.052(3) -0.0033(18) 0.002(2) -0.0074(17)
C5 0.045(3) 0.060(3) 0.050(3) -0.0001(16) -0.005(2) -0.0008(16)
C6 0.074(5) 0.093(4) 0.060(4) 0.010(3) -0.014(4) 0.012(3)
C7 0.048(3) 0.047(2) 0.030(2) -0.0011(12) 0.0048(18) -0.0031(14)
C8 0.096(6) 0.092(4) 0.058(4) -0.006(3) 0.031(4) -0.038(4)
C9 0.094(5) 0.065(3) 0.056(4) 0.014(2) 0.005(3) -0.028(3)
C10 0.052(3) 0.044(2) 0.055(3) 0.0035(15) -0.004(2) -0.0047(15)
C11 0.061(4) 0.046(3) 0.103(5) -0.004(2) -0.001(3) 0.000(2)
C12 0.101(8) 0.051(4) 0.227(14) -0.031(5) -0.013(8) 0.007(3)
C13 0.047(3) 0.0351(17) 0.036(2) -0.0042(12) 0.0051(17) -0.0036(13)
C14 0.063(3) 0.051(2) 0.039(3) -0.0036(15) 0.002(2) 0.0024(17)
C15 0.101(6) 0.070(3) 0.040(3) -0.0140(19) 0.000(3) -0.007(3)
C16 0.107(6) 0.058(3) 0.053(3) -0.023(2) 0.011(4) 0.006(3)
C17 0.095(5) 0.054(3) 0.063(4) -0.009(2) 0.015(3) 0.023(2)
C18 0.067(4) 0.048(2) 0.041(3) -0.0005(15) 0.004(2) 0.0103(17)
C19 0.039(2) 0.042(2) 0.050(3) -0.0057(15) -0.0093(19) 0.0072(14)
C20 0.056(3) 0.040(2) 0.056(3) -0.0007(15) 0.003(2) 0.0041(15)
C21 0.068(4) 0.048(3) 0.074(4) 0.012(2) -0.006(3) -0.0044(19)
C22 0.088(5) 0.039(2) 0.079(4) -0.0013(19) -0.028(4) 0.008(2)
C23 0.087(5) 0.049(3) 0.085(5) -0.023(2) -0.027(4) 0.030(3)
C24 0.058(4) 0.056(3) 0.060(3) -0.0134(19) -0.007(3) 0.020(2)
C25 0.074(5) 0.084(4) 0.048(3) -0.015(2) -0.006(3) -0.008(3)
C26 0.048(3) 0.093(4) 0.063(4) -0.039(3) 0.009(3) -0.010(3)
C27 0.061(4) 0.064(3) 0.055(4) -0.015(2) 0.005(3) -0.005(2)
O1 0.050(2) 0.0400(15) 0.053(2) -0.0007(10) 0.0059(15) -0.0030(11)
O2 0.082(3) 0.073(2) 0.045(2) -0.0106(14) 0.021(2) -0.0284(18)
O3 0.072(4) 0.047(2) 0.165(6) -0.010(2) 0.000(3) -0.0085(17)
O4 0.137(7) 0.149(5) 0.044(3) -0.022(3) -0.024(4) -0.005(4)
O5 0.044(4) 0.178(6) 0.132(6) -0.080(5) 0.021(4) -0.014(3)
O6 0.142(6) 0.053(3) 0.105(5) -0.008(2) 0.025(4) 0.005(2)

loop_
_atom_type_symbol
_atom_type_description
_atom_type_scat_dispersion_real
_atom_type_scat_dispersion_imag
_atom_type_scat_source
C C 0.0033 0.0016 'International Tables Vol C Tables 4.2.6.8 and 6.1.1.4'
H H 0.0000 0.0000 'International Tables Vol C Tables 4.2.6.8 and 6.1.1.4'
Mn Mn 0.3368 0.7283 'International Tables Vol C Tables 4.2.6.8 and 6.1.1.4'
O O 0.0106 0.0060 'International Tables Vol C Tables 4.2.6.8 and 6.1.1.4'
P P 0.1023 0.0942 'International Tables Vol C Tables 4.2.6.8 and 6.1.1.4'

loop_
_geom_angle_atom_site_label_1
_geom_angle_atom_site_label_2
_geom_angle_atom_site_label_3
_geom_angle
C26 Mn C27 90.6(3)
C26 Mn C25 91.7(3)
C27 Mn C25 89.5(3)
C26 Mn C1 92.9(2)
C27 Mn C1 152.4(2)
C25 Mn C1 117.7(2)
C26 Mn C3 131.7(2)
C27 Mn C3 92.6(2)
C25 Mn C3 136.5(3)
C1 Mn C3 65.03(16)
C26 Mn C2 96.7(2)
C27 Mn C2 112.8(2)
C25 Mn C2 156.0(2)
C1 Mn C2 39.66(15)
C3 Mn C2 38.80(15)
C26 Mn C4 157.0(2)
C27 Mn C4 108.6(2)
C25 Mn C4 100.6(3)
C1 Mn C4 64.26(18)
C3 Mn C4 38.3(2)
C2 Mn C4 64.76(19)
C26 Mn C5 122.9(3)
C27 Mn C5 146.4(3)
C25 Mn C5 91.3(3)
C1 Mn C5 38.18(19)
C3 Mn C5 64.6(2)
C2 Mn C5 65.29(18)
C4 Mn C5 38.47(19)
C2 P C13 101.0(2)
C2 P C19 99.66(19)
C13 P C19 103.24(19)
C5 C1 C2 109.1(4)
C5 C1 C7 126.6(4)
C2 C1 C7 124.0(4)
C5 C1 Mn 72.4(3)
C2 C1 Mn 70.8(2)
C7 C1 Mn 127.2(3)
C3 C2 C1 106.1(4)
C3 C2 P 128.1(3)
C1 C2 P 125.9(3)
C3 C2 Mn 70.5(3)
C1 C2 Mn 69.6(2)
P C2 Mn 124.1(2)
C4 C3 C2 108.6(4)
C4 C3 Mn 71.2(3)
C2 C3 Mn 70.7(3)
C3 C4 C5 109.0(5)
C3 C4 Mn 70.6(3)
C5 C4 Mn 71.4(3)
C1 C5 C4 107.2(5)
C1 C5 C6 127.6(5)
C4 C5 C6 125.0(6)
C1 C5 Mn 69.4(3)
C4 C5 Mn 70.2(3)
C6 C5 Mn 129.8(5)
O2 C7 O1 111.5(4)
O2 C7 C1 110.1(3)
O1 C7 C1 105.0(4)
O2 C8 C9 109.9(6)
C10 C9 C8 108.3(5)
O1 C10 C9 108.9(4)
O1 C10 C11 103.3(4)
C9 C10 C11 114.3(5)
O3 C11 C10 107.9(6)
C14 C13 C18 119.2(4)
C14 C13 P 118.6(3)
C18 C13 P 121.8(4)
C13 C14 C15 120.9(5)
C16 C15 C14 119.5(6)
C17 C16 C15 119.8(5)
C16 C17 C18 121.0(5)
C17 C18 C13 119.6(5)
C20 C19 C24 118.9(4)
C20 C19 P 124.4(3)
C24 C19 P 116.8(4)
C19 C20 C21 120.4(5)
C22 C21 C20 120.4(6)
C23 C22 C21 119.6(5)
C22 C23 C24 122.0(5)
C23 C24 C19 118.6(6)
O4 C25 Mn 179.4(8)
O5 C26 Mn 178.8(8)
O6 C27 Mn 178.6(6)
C7 O1 C10 111.0(4)
C7 O2 C8 109.2(4)
C11 O3 C12 110.9(7)

loop_
_geom_bond_atom_site_label_1
_geom_bond_atom_site_label_2
_geom_bond_distance
Mn C26 1.780(6)
Mn C27 1.793(5)
Mn C25 1.798(6)
Mn C1 2.130(4)
Mn C3 2.145(5)
Mn C2 2.147(4)
Mn C4 2.153(6)
Mn C5 2.169(5)
P C2 1.821(4)
P C13 1.833(4)
P C19 1.845(4)
C1 C5 1.406(7)
C1 C2 1.451(6)
C1 C7 1.517(6)
C2 C3 1.426(6)
C3 C4 1.409(8)
C4 C5 1.424(7)
C5 C6 1.517(8)
C7 O2 1.394(6)
C7 O1 1.418(5)
C8 O2 1.453(6)
C8 C9 1.517(11)
C9 C10 1.504(8)
C10 O1 1.446(5)
C10 C11 1.529(7)
C11 O3 1.397(7)
C12 O3 1.413(9)
C13 C14 1.377(7)
C13 C18 1.401(6)
C14 C15 1.398(7)
C15 C16 1.388(11)
C16 C17 1.372(10)
C17 C18 1.391(6)
C19 C20 1.372(7)
C19 C24 1.407(6)
C20 C21 1.399(6)
C21 C22 1.361(9)
C22 C23 1.350(11)
C23 C24 1.392(9)
C25 O4 1.125(8)
C26 O5 1.130(8)
C27 O6 1.143(7)
